data_7234352
loop_
_publ_author_name
'H. Naggert'
'J. Rudnik'
'L. Kipgen'
'M. Bernien'
'F. Nickel'
'L. M. Arruda'
'W. Kuch'
'C. Nather'
'F. Tuczek'

_publ_section_title
;
 Vacuum-evaporable spin-crossover complexes: physicochemical properties in
 the crystalline bulk and in thin films deposited from the gas phase
;
_journal_name_full 'Journal of Materials Chemistry C'
_journal_page_first 7870
_journal_page_last 7877
_journal_paper_doi 10.1039/C5TC00930H
_journal_volume 3
_journal_year 2015
_chemical_formula_sum 'C29.5 H31.5 B2 Fe N10'
_chemical_formula_weight 603.62
_space_group_IT_number 2
_space_group_name_Hall '-P 1'
_space_group_name_H-M_alt 'P -1'
_symmetry_cell_setting triclinic
_symmetry_space_group_name_H-M 'P -1'
_atom_sites_solution_hydrogens geom
_atom_sites_solution_primary direct
_atom_sites_solution_secondary difmap
_cell_angle_alpha 79.224(4)
_cell_angle_beta 69.756(4)
_cell_angle_gamma 63.512(4)
_cell_formula_units_Z 2
_cell_length_a 11.5171(6)
_cell_length_b 12.3371(7)
_cell_length_c 12.7977(7)
_cell_measurement_temperature 293(2)
_cell_volume 1525.82(16)
_computing_cell_refinement 'X-Area (STOE, 2008)'
_computing_data_collection 'X-Area (STOE, 2008)'
_computing_data_reduction 'X-Area (STOE, 2008)'
_computing_molecular_graphics 'XP in SHELXTL-PC (Sheldrick, 2008)'
_computing_structure_refinement 'SHELXL-97 (Sheldrick, 2008)'
_computing_structure_solution 'SHELXS-97 (Sheldrick, 2008)'
_diffrn_ambient_temperature 293(2)
_diffrn_measured_fraction_theta_full 0.970
_diffrn_measured_fraction_theta_max 0.970
_diffrn_measurement_device_type 'STOE IPDS-2'
_diffrn_measurement_method 'Omega scans'
_diffrn_radiation_monochromator graphite
_diffrn_radiation_source 'fine-focus sealed tube'
_diffrn_radiation_type MoK\a
_diffrn_radiation_wavelength 0.71073
_diffrn_reflns_av_R_equivalents 0.0305
_diffrn_reflns_av_sigmaI/netI 0.0421
_diffrn_reflns_limit_h_max 13
_diffrn_reflns_limit_h_min -14
_diffrn_reflns_limit_k_max 15
_diffrn_reflns_limit_k_min -15
_diffrn_reflns_limit_l_max 15
_diffrn_reflns_limit_l_min -16
_diffrn_reflns_number 12773
_diffrn_reflns_theta_full 27.00
_diffrn_reflns_theta_max 27.00
_diffrn_reflns_theta_min 2.13
_diffrn_standards_decay_% 0
_diffrn_standards_interval_time 0
_diffrn_standards_number 0
_exptl_absorpt_coefficient_mu 0.532
_exptl_absorpt_correction_type none
_exptl_crystal_colour pink
_exptl_crystal_density_diffrn 1.314
_exptl_crystal_density_method 'not measured'
_exptl_crystal_description block
_exptl_crystal_F_000 629
_exptl_crystal_size_max 0.3
_exptl_crystal_size_mid 0.2
_exptl_crystal_size_min 0.2
_refine_diff_density_max 0.294
_refine_diff_density_min -0.258
_refine_diff_density_rms 0.052
_refine_ls_extinction_method none
_refine_ls_goodness_of_fit_ref 1.004
_refine_ls_hydrogen_treatment constr
_refine_ls_matrix_type full
_refine_ls_number_parameters 354
_refine_ls_number_reflns 6472
_refine_ls_number_restraints 0
_refine_ls_restrained_S_all 1.004
_refine_ls_R_factor_all 0.0736
_refine_ls_R_factor_gt 0.0489
_refine_ls_shift/su_max 0.000
_refine_ls_shift/su_mean 0.000
_refine_ls_structure_factor_coef Fsqd
_refine_ls_weighting_details 'calc w=1/[\s^2^(Fo^2^)+(0.0799P)^2^+0.0000P] where P=(Fo^2^+2Fc^2^)/3'
_refine_ls_weighting_scheme calc
_refine_ls_wR_factor_gt 0.1218
_refine_ls_wR_factor_ref 0.1336
_reflns_number_gt 4581
_reflns_number_total 6472
_reflns_threshold_expression >2sigma(I)
_cod_data_source_file J-Mater-Chem-C-2015-3-7870.cif
_cod_data_source_block fe109293
_cod_original_cell_volume 1525.82(14)
_cod_original_formula_sum 'C29.50 H31.50 B2 Fe N10'
_cod_database_code 7234352

loop_
_symmetry_equiv_pos_as_xyz
'x, y, z'
'-x, -y, -z'

loop_
_atom_site_label
_atom_site_type_symbol
_atom_site_fract_x
_atom_site_fract_y
_atom_site_fract_z
_atom_site_U_iso_or_equiv
_atom_site_adp_type
_atom_site_occupancy
_atom_site_symmetry_multiplicity
_atom_site_calc_flag
_atom_site_refinement_flags
_atom_site_disorder_assembly
_atom_site_disorder_group
Fe1 Fe 0.56503(4) 0.75352(3) 0.73435(3) 0.04707(13) Uani 1 1 d . . .
N1 N 0.4409(2) 0.77541(19) 0.91239(18) 0.0498(5) Uani 1 1 d . . .
N2 N 0.5092(2) 0.94097(18) 0.77046(17) 0.0468(5) Uani 1 1 d . . .
C1 C 0.4065(3) 0.6938(3) 0.9833(2) 0.0610(7) Uani 1 1 d . . .
H1 H 0.4386 0.6167 0.9580 0.073 Uiso 1 1 calc R . .
C2 C 0.3253(3) 0.7166(3) 1.0929(2) 0.0639(7) Uani 1 1 d . . .
H2 H 0.3065 0.6548 1.1387 0.077 Uiso 1 1 calc R . .
C3 C 0.2725(3) 0.8293(3) 1.1345(2) 0.0590(7) Uani 1 1 d . . .
C4 C 0.3077(3) 0.9196(2) 1.0611(2) 0.0503(6) Uani 1 1 d . . .
C5 C 0.2614(3) 1.0405(3) 1.0934(2) 0.0579(6) Uani 1 1 d . . .
H5 H 0.2068 1.0620 1.1658 0.069 Uiso 1 1 calc R . .
C6 C 0.2950(3) 1.1236(3) 1.0212(2) 0.0560(6) Uani 1 1 d . . .
H6 H 0.2631 1.2014 1.0450 0.067 Uiso 1 1 calc R . .
C7 C 0.3785(3) 1.0956(2) 0.9091(2) 0.0485(5) Uani 1 1 d . . .
C8 C 0.4152(3) 1.1811(2) 0.8294(2) 0.0538(6) Uani 1 1 d . . .
C9 C 0.4993(3) 1.1410(2) 0.7260(2) 0.0558(6) Uani 1 1 d . . .
H9 H 0.5269 1.1942 0.6728 0.067 Uiso 1 1 calc R . .
C10 C 0.5444(3) 1.0216(2) 0.6992(2) 0.0533(6) Uani 1 1 d . . .
H10 H 0.6019 0.9975 0.6280 0.064 Uiso 1 1 calc R . .
C11 C 0.4282(2) 0.9768(2) 0.87421(19) 0.0438(5) Uani 1 1 d . . .
C12 C 0.3917(2) 0.8877(2) 0.9515(2) 0.0454(5) Uani 1 1 d . . .
C13 C 0.1803(4) 0.8585(3) 1.2506(3) 0.0762(9) Uani 1 1 d . . .
H13A H 0.1709 0.7867 1.2889 0.114 Uiso 1 1 calc R . .
H13B H 0.0927 0.9196 1.2481 0.114 Uiso 1 1 calc R . .
H13C H 0.2180 0.8878 1.2893 0.114 Uiso 1 1 calc R . .
C14 C 0.3612(4) 1.3111(3) 0.8580(3) 0.0754(9) Uani 1 1 d . . .
H14A H 0.3966 1.3551 0.7947 0.113 Uiso 1 1 calc R . .
H14B H 0.3887 1.3143 0.9197 0.113 Uiso 1 1 calc R . .
H14C H 0.2637 1.3468 0.8778 0.113 Uiso 1 1 calc R . .
B21 B 0.8798(4) 0.7694(4) 0.6258(3) 0.0702(9) Uani 1 1 d . . .
H21A H 0.8273 0.8511 0.6526 0.084 Uiso 1 1 calc R . .
H21B H 0.9735 0.7582 0.5907 0.084 Uiso 1 1 calc R . .
N21 N 0.7529(2) 0.6664(2) 0.7841(2) 0.0590(6) Uani 1 1 d . . .
N22 N 0.8713(2) 0.6767(2) 0.7244(2) 0.0668(6) Uani 1 1 d . . .
C21 C 0.9702(4) 0.5980(4) 0.7684(4) 0.0931(12) Uani 1 1 d . . .
H21 H 1.0602 0.5882 0.7431 0.112 Uiso 1 1 calc R . .
C22 C 0.9172(4) 0.5349(4) 0.8560(4) 0.0941(12) Uani 1 1 d . . .
H22 H 0.9624 0.4748 0.9016 0.113 Uiso 1 1 calc R . .
C23 C 0.7824(4) 0.5796(3) 0.8622(3) 0.0690(8) Uani 1 1 d . . .
H23 H 0.7201 0.5528 0.9140 0.083 Uiso 1 1 calc R . .
N23 N 0.6915(2) 0.7681(2) 0.56615(19) 0.0549(5) Uani 1 1 d . . .
N24 N 0.8234(2) 0.7515(2) 0.5403(2) 0.0607(6) Uani 1 1 d . . .
C24 C 0.8857(4) 0.7223(3) 0.4327(3) 0.0794(9) Uani 1 1 d . . .
H24 H 0.9761 0.7068 0.3947 0.095 Uiso 1 1 calc R . .
C25 C 0.7968(4) 0.7191(4) 0.3883(3) 0.0797(9) Uani 1 1 d . . .
H25 H 0.8131 0.7017 0.3156 0.096 Uiso 1 1 calc R . .
C26 C 0.6770(3) 0.7472(3) 0.4738(2) 0.0623(7) Uani 1 1 d . . .
H26 H 0.5969 0.7510 0.4681 0.075 Uiso 1 1 calc R . .
B31 B 0.3539(4) 0.6250(3) 0.7259(3) 0.0669(9) Uani 1 1 d . . .
H31A H 0.3280 0.6291 0.8062 0.080 Uiso 1 1 calc R . .
H31B H 0.3033 0.5887 0.7091 0.080 Uiso 1 1 calc R . .
N31 N 0.3869(2) 0.82195(19) 0.67287(19) 0.0521(5) Uani 1 1 d . . .
N32 N 0.3213(2) 0.7548(2) 0.6703(2) 0.0567(5) Uani 1 1 d . . .
C31 C 0.2281(3) 0.8191(3) 0.6174(3) 0.0662(7) Uani 1 1 d . . .
H31 H 0.1703 0.7925 0.6049 0.079 Uiso 1 1 calc R . .
C32 C 0.2307(3) 0.9299(3) 0.5848(3) 0.0668(7) Uani 1 1 d . . .
H32 H 0.1766 0.9928 0.5467 0.080 Uiso 1 1 calc R . .
C33 C 0.3312(3) 0.9276(3) 0.6207(2) 0.0579(6) Uani 1 1 d . . .
H33 H 0.3571 0.9913 0.6101 0.070 Uiso 1 1 calc R . .
N33 N 0.6006(2) 0.5716(2) 0.7033(2) 0.0578(5) Uani 1 1 d . . .
N34 N 0.5073(3) 0.5482(2) 0.6800(2) 0.0589(6) Uani 1 1 d . . .
C34 C 0.5733(4) 0.4563(3) 0.6098(3) 0.0719(9) Uani 1 1 d . . .
H34 H 0.5323 0.4231 0.5818 0.086 Uiso 1 1 calc R . .
C35 C 0.7089(4) 0.4200(3) 0.5866(3) 0.0781(9) Uani 1 1 d . . .
H35 H 0.7781 0.3585 0.5402 0.094 Uiso 1 1 calc R . .
C36 C 0.7230(3) 0.4934(3) 0.6461(3) 0.0660(7) Uani 1 1 d . . .
H36 H 0.8055 0.4892 0.6465 0.079 Uiso 1 1 calc R . .

loop_
_atom_site_aniso_label
_atom_site_aniso_U_11
_atom_site_aniso_U_22
_atom_site_aniso_U_33
_atom_site_aniso_U_23
_atom_site_aniso_U_13
_atom_site_aniso_U_12
Fe1 0.0458(2) 0.0457(2) 0.0471(2) -0.00799(14) -0.00858(14) -0.01825(15)
N1 0.0518(12) 0.0455(10) 0.0500(12) -0.0031(9) -0.0112(10) -0.0207(9)
N2 0.0471(11) 0.0490(11) 0.0448(11) -0.0032(9) -0.0107(9) -0.0220(9)
C1 0.0679(17) 0.0527(14) 0.0610(16) 0.0018(12) -0.0147(14) -0.0286(13)
C2 0.0698(18) 0.0646(17) 0.0549(16) 0.0089(13) -0.0124(14) -0.0346(15)
C3 0.0525(15) 0.0720(17) 0.0494(14) 0.0050(13) -0.0127(12) -0.0279(13)
C4 0.0452(13) 0.0591(14) 0.0457(13) -0.0024(11) -0.0132(11) -0.0209(11)
C5 0.0565(15) 0.0652(16) 0.0469(14) -0.0142(12) -0.0098(12) -0.0203(13)
C6 0.0565(15) 0.0533(14) 0.0567(15) -0.0149(12) -0.0131(12) -0.0192(12)
C7 0.0468(13) 0.0485(13) 0.0524(14) -0.0057(11) -0.0174(11) -0.0184(11)
C8 0.0575(15) 0.0488(13) 0.0612(16) -0.0032(11) -0.0217(13) -0.0238(12)
C9 0.0631(16) 0.0550(14) 0.0575(15) 0.0050(12) -0.0212(13) -0.0319(13)
C10 0.0567(15) 0.0572(14) 0.0494(13) -0.0010(11) -0.0120(12) -0.0296(12)
C11 0.0409(12) 0.0473(12) 0.0442(12) -0.0055(10) -0.0132(10) -0.0171(10)
C12 0.0426(12) 0.0478(12) 0.0446(12) -0.0050(10) -0.0116(10) -0.0176(10)
C13 0.071(2) 0.091(2) 0.0538(17) 0.0034(16) -0.0061(15) -0.0340(18)
C14 0.092(2) 0.0530(16) 0.084(2) -0.0069(15) -0.0239(19) -0.0328(16)
B21 0.0519(18) 0.085(2) 0.079(2) -0.0140(19) -0.0106(17) -0.0346(18)
N21 0.0521(13) 0.0626(14) 0.0623(14) -0.0129(11) -0.0177(11) -0.0194(11)
N22 0.0467(13) 0.0755(16) 0.0771(16) -0.0146(13) -0.0188(12) -0.0195(12)
C21 0.058(2) 0.103(3) 0.110(3) -0.004(2) -0.034(2) -0.019(2)
C22 0.081(2) 0.084(2) 0.104(3) -0.002(2) -0.049(2) -0.008(2)
C23 0.074(2) 0.0654(17) 0.0682(19) -0.0071(15) -0.0248(16) -0.0246(16)
N23 0.0491(12) 0.0589(12) 0.0533(12) -0.0078(10) -0.0080(10) -0.0228(10)
N24 0.0450(12) 0.0686(14) 0.0613(14) -0.0117(11) -0.0033(10) -0.0232(11)
C24 0.0605(19) 0.094(2) 0.0627(19) -0.0165(17) 0.0058(16) -0.0269(17)
C25 0.079(2) 0.094(2) 0.0509(17) -0.0165(16) -0.0068(16) -0.0267(19)
C26 0.0656(17) 0.0690(17) 0.0516(15) -0.0070(13) -0.0162(13) -0.0263(14)
B31 0.073(2) 0.065(2) 0.074(2) -0.0010(17) -0.0206(18) -0.0403(18)
N31 0.0461(11) 0.0516(11) 0.0593(13) -0.0074(10) -0.0116(10) -0.0219(10)
N32 0.0531(13) 0.0583(12) 0.0646(14) -0.0076(11) -0.0163(11) -0.0271(11)
C31 0.0605(17) 0.0740(19) 0.0723(19) -0.0079(15) -0.0230(15) -0.0306(15)
C32 0.0595(17) 0.0654(17) 0.0702(19) -0.0016(14) -0.0242(15) -0.0181(14)
C33 0.0548(15) 0.0552(15) 0.0619(16) -0.0019(12) -0.0141(13) -0.0237(13)
N33 0.0610(14) 0.0478(11) 0.0634(14) -0.0095(10) -0.0173(11) -0.0197(10)
N34 0.0716(15) 0.0473(11) 0.0638(14) -0.0058(10) -0.0212(12) -0.0277(11)
C34 0.105(3) 0.0498(15) 0.0680(19) -0.0074(13) -0.0379(18) -0.0272(17)
C35 0.093(3) 0.0540(16) 0.070(2) -0.0194(15) -0.0267(18) -0.0073(16)
C36 0.0652(18) 0.0491(14) 0.0685(18) -0.0114(13) -0.0165(15) -0.0096(13)

loop_
_atom_type_symbol
_atom_type_description
_atom_type_scat_dispersion_real
_atom_type_scat_dispersion_imag
_atom_type_scat_source
C C 0.0033 0.0016 'International Tables Vol C Tables 4.2.6.8 and 6.1.1.4'
H H 0.0000 0.0000 'International Tables Vol C Tables 4.2.6.8 and 6.1.1.4'
B B 0.0013 0.0007 'International Tables Vol C Tables 4.2.6.8 and 6.1.1.4'
N N 0.0061 0.0033 'International Tables Vol C Tables 4.2.6.8 and 6.1.1.4'
Fe Fe 0.3463 0.8444 'International Tables Vol C Tables 4.2.6.8 and 6.1.1.4'

loop_
_geom_angle_atom_site_label_1
_geom_angle_atom_site_label_2
_geom_angle_atom_site_label_3
_geom_angle
_geom_angle_site_symmetry_1
_geom_angle_site_symmetry_3
N23 Fe1 N33 89.91(9) . .
N23 Fe1 N2 93.21(8) . .
N33 Fe1 N2 174.76(9) . .
N23 Fe1 N21 87.29(9) . .
N33 Fe1 N21 86.56(9) . .
N2 Fe1 N21 97.78(8) . .
N23 Fe1 N31 89.93(8) . .
N33 Fe1 N31 87.33(9) . .
N2 Fe1 N31 88.47(8) . .
N21 Fe1 N31 173.29(9) . .
N23 Fe1 N1 166.90(8) . .
N33 Fe1 N1 102.79(8) . .
N2 Fe1 N1 74.37(7) . .
N21 Fe1 N1 90.25(9) . .
N31 Fe1 N1 93.81(8) . .
C1 N1 C12 116.7(2) . .
C1 N1 Fe1 127.92(19) . .
C12 N1 Fe1 115.31(15) . .
C10 N2 C11 117.7(2) . .
C10 N2 Fe1 125.99(18) . .
C11 N2 Fe1 116.26(15) . .
N1 C1 C2 123.9(3) . .
C3 C2 C1 120.8(2) . .
C2 C3 C4 117.0(3) . .
C2 C3 C13 122.3(3) . .
C4 C3 C13 120.7(3) . .
C12 C4 C3 118.1(2) . .
C12 C4 C5 118.7(2) . .
C3 C4 C5 123.2(3) . .
C6 C5 C4 121.4(3) . .
C5 C6 C7 121.7(2) . .
C11 C7 C8 117.6(2) . .
C11 C7 C6 118.8(2) . .
C8 C7 C6 123.7(2) . .
C9 C8 C7 117.5(2) . .
C9 C8 C14 121.5(3) . .
C7 C8 C14 121.0(3) . .
C8 C9 C10 120.9(2) . .
N2 C10 C9 123.0(3) . .
N2 C11 C7 123.2(2) . .
N2 C11 C12 117.2(2) . .
C7 C11 C12 119.6(2) . .
N1 C12 C4 123.4(2) . .
N1 C12 C11 116.8(2) . .
C4 C12 C11 119.8(2) . .
N24 B21 N22 109.3(3) . .
C23 N21 N22 106.4(3) . .
C23 N21 Fe1 128.3(2) . .
N22 N21 Fe1 124.26(19) . .
C21 N22 N21 108.7(3) . .
C21 N22 B21 128.8(3) . .
N21 N22 B21 122.5(2) . .
N22 C21 C22 109.1(3) . .
C21 C22 C23 104.9(3) . .
N21 C23 C22 111.0(3) . .
C26 N23 N24 106.3(2) . .
C26 N23 Fe1 125.1(2) . .
N24 N23 Fe1 123.89(18) . .
C24 N24 N23 108.4(3) . .
C24 N24 B21 129.6(3) . .
N23 N24 B21 122.0(2) . .
N24 C24 C25 109.6(3) . .
C24 C25 C26 105.1(3) . .
N23 C26 C25 110.6(3) . .
N34 B31 N32 108.2(2) . .
C33 N31 N32 106.0(2) . .
C33 N31 Fe1 129.10(18) . .
N32 N31 Fe1 124.47(17) . .
C31 N32 N31 109.1(2) . .
C31 N32 B31 128.6(3) . .
N31 N32 B31 122.2(2) . .
N32 C31 C32 109.4(3) . .
C31 C32 C33 104.5(3) . .
N31 C33 C32 111.0(3) . .
C36 N33 N34 106.5(2) . .
C36 N33 Fe1 121.5(2) . .
N34 N33 Fe1 122.56(17) . .
C34 N34 N33 108.8(3) . .
C34 N34 B31 129.3(3) . .
N33 N34 B31 121.8(2) . .
N34 C34 C35 109.1(3) . .
C34 C35 C36 105.5(3) . .
N33 C36 C35 110.0(3) . .

loop_
_geom_bond_atom_site_label_1
_geom_bond_atom_site_label_2
_geom_bond_distance
_geom_bond_site_symmetry_2
Fe1 N23 2.170(2) .
Fe1 N33 2.183(2) .
Fe1 N2 2.201(2) .
Fe1 N21 2.206(2) .
Fe1 N31 2.206(2) .
Fe1 N1 2.222(2) .
N1 C1 1.326(3) .
N1 C12 1.361(3) .
N2 C10 1.323(3) .
N2 C11 1.350(3) .
C1 C2 1.388(4) .
C2 C3 1.374(4) .
C3 C4 1.426(4) .
C3 C13 1.493(4) .
C4 C12 1.409(4) .
C4 C5 1.431(4) .
C5 C6 1.345(4) .
C6 C7 1.427(4) .
C7 C11 1.412(3) .
C7 C8 1.424(4) .
C8 C9 1.365(4) .
C8 C14 1.505(4) .
C9 C10 1.393(4) .
C11 C12 1.442(3) .
B21 N24 1.542(5) .
B21 N22 1.543(5) .
N21 C23 1.330(4) .
N21 N22 1.363(3) .
N22 C21 1.345(5) .
C21 C22 1.364(6) .
C22 C23 1.374(5) .
N23 C26 1.334(4) .
N23 N24 1.363(3) .
N24 C24 1.347(4) .
C24 C25 1.348(5) .
C25 C26 1.376(5) .
B31 N34 1.537(5) .
B31 N32 1.560(4) .
N31 C33 1.335(3) .
N31 N32 1.358(3) .
N32 C31 1.335(4) .
C31 C32 1.363(4) .
C32 C33 1.374(4) .
N33 C36 1.338(4) .
N33 N34 1.362(3) .
N34 C34 1.345(4) .
C34 C35 1.354(5) .
C35 C36 1.379(5) .
